data_7718526
loop_
_publ_author_name
'Ravisankar, Vigneswara Chellam'
'Selvakumaran, Balasubramaniam'
'Ajaykamal, Tamilarasan'
'Murali, Mariappan'

_publ_section_title
;
 Functional biomimetics for copper oxidases: interesting catalytic
 promiscuity of novel monocopper(II) complexes.
;
_journal_issue 18
_journal_name_full 'Dalton transactions (Cambridge, England : 2003)'
_journal_page_first 7221
_journal_page_last 7239
_journal_paper_doi 10.1039/d5dt00077g
_journal_volume 54
_journal_year 2025
_chemical_formula_moiety 'C26 H21 Cl Cu N4 O5'
_chemical_formula_sum 'C26 H21 Cl Cu N4 O5'
_chemical_formula_weight 568.46
_space_group_crystal_system monoclinic
_space_group_IT_number 14
_space_group_name_Hall '-P 2yn'
_space_group_name_H-M_alt 'P 1 21/n 1'
_atom_sites_solution_hydrogens geom
_audit_creation_method SHELXL-2014/7
_audit_update_record
;
2024-10-13 deposited with the CCDC.	2025-03-27 downloaded from the CCDC.
;
_cell_angle_alpha 90
_cell_angle_beta 107.131(5)
_cell_angle_gamma 90
_cell_formula_units_Z 4
_cell_length_a 9.547(2)
_cell_length_b 17.906(3)
_cell_length_c 14.077(3)
_cell_measurement_reflns_used 5199
_cell_measurement_temperature 150(2)
_cell_measurement_theta_max 31.40
_cell_measurement_theta_min 2.50
_cell_volume 2299.7(8)
_computing_cell_refinement 'CrystalClear-SM Expert 2.0 r15'
_computing_data_collection 'CrystalClear-SM Expert 2.0 r15 (Rigaku, 2011)'
_computing_data_reduction 'CrystalClear-SM Expert 2.0 r15'
_computing_molecular_graphics 'Diamond 3.2'
_computing_publication_material 'WinGX v2014.1'
_computing_structure_refinement 'SHELXL-2014/7 (Sheldrick, 2014)'
_computing_structure_solution 'SIR92 (Altomare, et al., 1994)'
_diffrn_ambient_temperature 150(2)
_diffrn_detector_area_resol_mean 14.222
_diffrn_measured_fraction_theta_full 0.997
_diffrn_measured_fraction_theta_max 0.997
_diffrn_measurement_device_type 'Rigaku Saturn724'
_diffrn_measurement_method \w
_diffrn_radiation_type MoK\a
_diffrn_radiation_wavelength 0.71075
_diffrn_reflns_av_R_equivalents 0.0233
_diffrn_reflns_av_unetI/netI 0.0206
_diffrn_reflns_Laue_measured_fraction_full 0.997
_diffrn_reflns_Laue_measured_fraction_max 0.997
_diffrn_reflns_limit_h_max 11
_diffrn_reflns_limit_h_min -11
_diffrn_reflns_limit_k_max 20
_diffrn_reflns_limit_k_min -21
_diffrn_reflns_limit_l_max 16
_diffrn_reflns_limit_l_min -11
_diffrn_reflns_number 16803
_diffrn_reflns_point_group_measured_fraction_full 0.997
_diffrn_reflns_point_group_measured_fraction_max 0.997
_diffrn_reflns_theta_full 24.996
_diffrn_reflns_theta_max 24.996
_diffrn_reflns_theta_min 2.733
_exptl_absorpt_coefficient_mu 1.115
_exptl_absorpt_correction_T_max 0.782
_exptl_absorpt_correction_T_min 0.666
_exptl_absorpt_correction_type multi-scan
_exptl_absorpt_process_details 'REQAB (Rigaku, 1998)'
_exptl_crystal_colour green
_exptl_crystal_density_diffrn 1.642
_exptl_crystal_description block
_exptl_crystal_F_000 1164
_exptl_crystal_size_max 0.290
_exptl_crystal_size_mid 0.260
_exptl_crystal_size_min 0.220
_refine_diff_density_max 0.474
_refine_diff_density_min -0.313
_refine_diff_density_rms 0.053
_refine_ls_extinction_method none
_refine_ls_goodness_of_fit_ref 1.007
_refine_ls_hydrogen_treatment constr
_refine_ls_matrix_type full
_refine_ls_number_parameters 334
_refine_ls_number_reflns 4034
_refine_ls_number_restraints 0
_refine_ls_restrained_S_all 1.007
_refine_ls_R_factor_all 0.0281
_refine_ls_R_factor_gt 0.0272
_refine_ls_shift/su_max 0.001
_refine_ls_shift/su_mean 0.000
_refine_ls_structure_factor_coef Fsqd
_refine_ls_weighting_details 'w=1/[\s^2^(Fo^2^)+(0.0598P)^2^+0.9981P] where P=(Fo^2^+2Fc^2^)/3'
_refine_ls_weighting_scheme calc
_refine_ls_wR_factor_gt 0.0850
_refine_ls_wR_factor_ref 0.0859
_reflns_Friedel_coverage 0.000
_reflns_number_gt 3897
_reflns_number_total 4034
_reflns_threshold_expression 'I > 2\s(I)'
_cod_data_source_file d5dt00077g2.cif
_cod_data_source_block shelx
_cod_depositor_comments 'Adding full bibliography for 7718526.cif.'
_cod_original_sg_symbol_H-M 'P 21/n'
_cod_database_code 7718526
_shelx_shelxl_version_number 2014/7
_shelx_space_group_comment
;
The symmetry employed for this shelxl refinement is uniquely defined
by the following loop, which should always be used as a source of
symmetry information in preference to the above space-group names.
They are only intended as comments.
;
_shelx_estimated_absorpt_t_min 0.738
_shelx_estimated_absorpt_t_max 0.791

loop_
_space_group_symop_operation_xyz
'x, y, z'
'-x+1/2, y+1/2, -z+1/2'
'-x, -y, -z'
'x-1/2, -y-1/2, z-1/2'

loop_
_atom_site_label
_atom_site_type_symbol
_atom_site_fract_x
_atom_site_fract_y
_atom_site_fract_z
_atom_site_U_iso_or_equiv
_atom_site_adp_type
_atom_site_occupancy
_atom_site_site_symmetry_order
_atom_site_calc_flag
_atom_site_refinement_flags_posn
_atom_site_refinement_flags_adp
_atom_site_refinement_flags_occupancy
_atom_site_disorder_assembly
_atom_site_disorder_group
Cu1 Cu 0.60576(2) 0.04049(2) 0.75602(2) 0.01693(10) Uani 1 1 d . . . . .
Cl1 Cl 0.12635(5) 0.16830(3) 0.70627(4) 0.03028(14) Uani 1 1 d . . . . .
O1 O 0.69328(14) -0.05265(7) 0.81708(10) 0.0210(3) Uani 1 1 d . . . . .
O2 O 0.2269(2) 0.20215(15) 0.66273(16) 0.0785(8) Uani 1 1 d . . . . .
O3 O 0.15729(19) 0.08980(10) 0.72399(14) 0.0496(5) Uani 1 1 d . . . . .
O4 O -0.02183(17) 0.17626(10) 0.64243(13) 0.0439(4) Uani 1 1 d . . . . .
O5 O 0.1376(2) 0.20318(12) 0.79970(15) 0.0613(5) Uani 1 1 d . . . . .
N1 N 0.42282(16) -0.01782(9) 0.68968(11) 0.0180(3) Uani 1 1 d . . . . .
N2 N 0.54446(16) 0.09118(8) 0.61249(11) 0.0180(3) Uani 1 1 d . . . . .
N3 N 0.78590(16) 0.09795(8) 0.81400(11) 0.0188(3) Uani 1 1 d . . . . .
N4 N 0.50974(16) 0.10351(9) 0.85335(11) 0.0184(3) Uani 1 1 d . . . . .
C1 C 0.6116(2) 0.14231(10) 0.57281(14) 0.0210(4) Uani 1 1 d . . . . .
H1 H 0.7045 0.1604 0.6114 0.025 Uiso 1 1 calc R U . . .
C2 C 0.5512(2) 0.17077(11) 0.47644(14) 0.0237(4) Uani 1 1 d . . . . .
H2 H 0.6015 0.2081 0.4514 0.028 Uiso 1 1 calc R U . . .
C3 C 0.4188(2) 0.14402(11) 0.41889(13) 0.0234(4) Uani 1 1 d . . . . .
H3 H 0.3772 0.1624 0.3533 0.028 Uiso 1 1 calc R U . . .
C4 C 0.3449(2) 0.08940(10) 0.45738(13) 0.0206(4) Uani 1 1 d . . . . .
C5 C 0.2085(2) 0.05585(12) 0.40266(14) 0.0247(4) Uani 1 1 d . . . . .
H5 H 0.1594 0.0737 0.3378 0.030 Uiso 1 1 calc R U . . .
C6 C 0.1482(2) -0.00033(11) 0.44102(14) 0.0242(4) Uani 1 1 d . . . . .
H6 H 0.0586 -0.0219 0.4024 0.029 Uiso 1 1 calc R U . . .
C7 C 0.2178(2) -0.02812(11) 0.53988(14) 0.0207(4) Uani 1 1 d . . . . .
C8 C 0.1650(2) -0.08878(11) 0.58195(15) 0.0244(4) Uani 1 1 d . . . . .
H8 H 0.0770 -0.1132 0.5459 0.029 Uiso 1 1 calc R U . . .
C9 C 0.2414(2) -0.11291(11) 0.67599(14) 0.0242(4) Uani 1 1 d . . . . .
H9 H 0.2070 -0.1541 0.7053 0.029 Uiso 1 1 calc R U . . .
C10 C 0.3705(2) -0.07580(11) 0.72753(14) 0.0213(4) Uani 1 1 d . . . . .
H10 H 0.4228 -0.0927 0.7922 0.026 Uiso 1 1 calc R U . . .
C11 C 0.34825(19) 0.00569(10) 0.59676(13) 0.0173(4) Uani 1 1 d . . . . .
C12 C 0.41349(19) 0.06461(10) 0.55562(13) 0.0171(4) Uani 1 1 d . . . . .
C13 C 0.4387(2) 0.06936(11) 0.90980(14) 0.0221(4) Uani 1 1 d . . . . .
H13 H 0.4096 0.0189 0.8952 0.027 Uiso 1 1 calc R U . . .
C14 C 0.4053(2) 0.10374(12) 0.98866(14) 0.0256(4) Uani 1 1 d . . . . .
H14 H 0.3538 0.0776 1.0267 0.031 Uiso 1 1 calc R U . . .
C15 C 0.4486(2) 0.17672(12) 1.01063(14) 0.0280(4) Uani 1 1 d . . . . .
H15 H 0.4287 0.2017 1.0648 0.034 Uiso 1 1 calc R U . . .
C16 C 0.5217(2) 0.21306(11) 0.95235(14) 0.0252(4) Uani 1 1 d . . . . .
H16 H 0.5523 0.2634 0.9660 0.030 Uiso 1 1 calc R U . . .
C17 C 0.5498(2) 0.17530(10) 0.87395(13) 0.0203(4) Uani 1 1 d . . . . .
C18 C 0.6281(2) 0.21110(11) 0.80743(14) 0.0221(4) Uani 1 1 d . . . . .
H18A H 0.6343 0.2656 0.8200 0.027 Uiso 1 1 calc R U . . .
H18B H 0.5698 0.2033 0.7373 0.027 Uiso 1 1 calc R U . . .
C19 C 0.7822(2) 0.18067(10) 0.82228(14) 0.0227(4) Uani 1 1 d . . . . .
H19A H 0.8232 0.2032 0.7720 0.027 Uiso 1 1 calc R U . . .
H19B H 0.8453 0.1958 0.8887 0.027 Uiso 1 1 calc R U . . .
C20 C 0.91156(19) 0.06771(11) 0.85234(13) 0.0203(4) Uani 1 1 d . . . . .
H20 H 0.9920 0.1007 0.8768 0.024 Uiso 1 1 calc R U . . .
C21 C 0.9439(2) -0.01130(11) 0.86233(13) 0.0191(4) Uani 1 1 d . . . . .
C22 C 1.0926(2) -0.03180(11) 0.89347(15) 0.0257(4) Uani 1 1 d . . . . .
H22 H 1.1652 0.0061 0.9033 0.031 Uiso 1 1 calc R U . . .
C23 C 1.1361(2) -0.10498(12) 0.91008(15) 0.0280(4) Uani 1 1 d . . . . .
H23 H 1.2371 -0.1179 0.9293 0.034 Uiso 1 1 calc R U . . .
C24 C 1.0287(2) -0.15989(11) 0.89806(14) 0.0256(4) Uani 1 1 d . . . . .
H24 H 1.0571 -0.2107 0.9101 0.031 Uiso 1 1 calc R U . . .
C25 C 0.8821(2) -0.14161(11) 0.86907(13) 0.0226(4) Uani 1 1 d . . . . .
H25 H 0.8115 -0.1801 0.8629 0.027 Uiso 1 1 calc R U . . .
C26 C 0.83411(19) -0.06693(11) 0.84818(12) 0.0177(4) Uani 1 1 d . . . . .

loop_
_atom_site_aniso_label
_atom_site_aniso_U_11
_atom_site_aniso_U_22
_atom_site_aniso_U_33
_atom_site_aniso_U_23
_atom_site_aniso_U_13
_atom_site_aniso_U_12
Cu1 0.01545(15) 0.01562(16) 0.01786(15) 0.00006(8) 0.00205(10) -0.00146(8)
Cl1 0.0239(3) 0.0354(3) 0.0280(3) 0.0070(2) 0.0020(2) -0.0053(2)
O1 0.0168(6) 0.0185(7) 0.0253(7) 0.0049(5) 0.0023(5) -0.0014(5)
O2 0.0427(11) 0.122(2) 0.0699(14) 0.0467(14) 0.0159(10) -0.0199(12)
O3 0.0426(10) 0.0383(10) 0.0595(11) 0.0027(8) 0.0019(8) 0.0091(8)
O4 0.0299(8) 0.0430(10) 0.0481(10) 0.0153(8) -0.0051(7) -0.0039(7)
O5 0.0691(13) 0.0572(13) 0.0511(11) -0.0226(10) 0.0075(10) -0.0168(10)
N1 0.0176(7) 0.0181(8) 0.0182(7) -0.0010(6) 0.0052(6) 0.0013(6)
N2 0.0194(7) 0.0173(8) 0.0172(7) -0.0013(6) 0.0054(6) 0.0025(6)
N3 0.0209(8) 0.0161(8) 0.0189(7) -0.0009(6) 0.0052(6) -0.0033(6)
N4 0.0170(7) 0.0193(8) 0.0177(7) -0.0003(6) 0.0031(6) 0.0014(6)
C1 0.0231(9) 0.0188(9) 0.0235(9) -0.0023(7) 0.0104(8) 0.0010(8)
C2 0.0317(11) 0.0174(9) 0.0264(10) 0.0030(7) 0.0154(8) 0.0057(8)
C3 0.0322(10) 0.0204(10) 0.0184(9) 0.0031(7) 0.0088(8) 0.0115(8)
C4 0.0237(9) 0.0191(10) 0.0180(9) -0.0020(7) 0.0048(8) 0.0090(8)
C5 0.0248(10) 0.0294(11) 0.0167(9) -0.0021(8) 0.0012(8) 0.0102(9)
C6 0.0184(9) 0.0277(11) 0.0228(10) -0.0072(8) 0.0001(8) 0.0046(8)
C7 0.0174(9) 0.0211(10) 0.0232(9) -0.0062(7) 0.0055(8) 0.0035(7)
C8 0.0174(9) 0.0246(10) 0.0311(10) -0.0080(8) 0.0070(8) -0.0019(8)
C9 0.0233(10) 0.0216(10) 0.0299(10) -0.0020(8) 0.0113(8) -0.0030(8)
C10 0.0227(9) 0.0214(10) 0.0202(9) 0.0004(7) 0.0069(8) 0.0002(8)
C11 0.0168(8) 0.0172(9) 0.0182(9) -0.0031(7) 0.0057(7) 0.0036(7)
C12 0.0191(9) 0.0152(9) 0.0181(9) -0.0025(7) 0.0071(7) 0.0054(7)
C13 0.0198(9) 0.0227(10) 0.0225(9) -0.0006(8) 0.0043(8) -0.0009(8)
C14 0.0235(10) 0.0337(12) 0.0205(9) 0.0003(8) 0.0077(8) 0.0001(8)
C15 0.0277(10) 0.0346(12) 0.0210(10) -0.0063(8) 0.0063(8) 0.0066(9)
C16 0.0276(10) 0.0194(10) 0.0260(10) -0.0039(8) 0.0037(8) 0.0046(8)
C17 0.0187(9) 0.0191(10) 0.0202(9) 0.0015(7) 0.0015(7) 0.0052(7)
C18 0.0269(10) 0.0148(9) 0.0229(9) 0.0007(7) 0.0046(8) 0.0003(8)
C19 0.0266(10) 0.0160(10) 0.0252(10) -0.0014(7) 0.0074(8) -0.0034(8)
C20 0.0188(9) 0.0216(10) 0.0194(9) -0.0011(7) 0.0042(7) -0.0051(8)
C21 0.0197(9) 0.0205(10) 0.0160(8) 0.0003(7) 0.0037(7) 0.0000(8)
C22 0.0188(10) 0.0291(11) 0.0281(11) 0.0017(8) 0.0053(8) -0.0032(8)
C23 0.0206(9) 0.0332(12) 0.0292(10) 0.0055(9) 0.0057(8) 0.0067(8)
C24 0.0310(11) 0.0231(10) 0.0212(9) 0.0027(8) 0.0054(8) 0.0069(8)
C25 0.0253(9) 0.0203(10) 0.0208(9) 0.0015(7) 0.0047(8) -0.0020(8)
C26 0.0196(9) 0.0216(10) 0.0117(8) 0.0009(7) 0.0044(7) 0.0007(8)

loop_
_atom_type_symbol
_atom_type_description
_atom_type_scat_dispersion_real
_atom_type_scat_dispersion_imag
_atom_type_scat_source
C C 0.0033 0.0016 'International Tables Vol C Tables 4.2.6.8 and 6.1.1.4'
H H 0.0000 0.0000 'International Tables Vol C Tables 4.2.6.8 and 6.1.1.4'
N N 0.0061 0.0033 'International Tables Vol C Tables 4.2.6.8 and 6.1.1.4'
O O 0.0106 0.0060 'International Tables Vol C Tables 4.2.6.8 and 6.1.1.4'
Cl Cl 0.1484 0.1585 'International Tables Vol C Tables 4.2.6.8 and 6.1.1.4'
Cu Cu 0.3201 1.2651 'International Tables Vol C Tables 4.2.6.8 and 6.1.1.4'

loop_
_geom_angle_atom_site_label_1
_geom_angle_atom_site_label_2
_geom_angle_atom_site_label_3
_geom_angle
_geom_angle_site_symmetry_1
_geom_angle_site_symmetry_3
_geom_angle_publ_flag
O1 Cu1 N3 93.20(6) . . ?
O1 Cu1 N1 87.78(6) . . ?
N3 Cu1 N1 177.04(6) . . ?
O1 Cu1 N2 138.10(6) . . ?
N3 Cu1 N2 97.65(6) . . ?
N1 Cu1 N2 79.79(6) . . ?
O1 Cu1 N4 111.83(6) . . ?
N3 Cu1 N4 86.93(6) . . ?
N1 Cu1 N4 95.29(6) . . ?
N2 Cu1 N4 109.08(6) . . ?
O2 Cl1 O5 109.49(14) . . ?
O2 Cl1 O4 110.67(11) . . ?
O5 Cl1 O4 108.88(12) . . ?
O2 Cl1 O3 111.16(14) . . ?
O5 Cl1 O3 108.07(12) . . ?
O4 Cl1 O3 108.50(10) . . ?
C26 O1 Cu1 125.37(12) . . ?
C10 N1 C11 118.38(16) . . ?
C10 N1 Cu1 126.60(12) . . ?
C11 N1 Cu1 115.01(12) . . ?
C1 N2 C12 117.87(15) . . ?
C1 N2 Cu1 131.17(13) . . ?
C12 N2 Cu1 110.95(12) . . ?
C20 N3 C19 115.39(16) . . ?
C20 N3 Cu1 123.39(13) . . ?
C19 N3 Cu1 121.09(12) . . ?
C13 N4 C17 118.05(16) . . ?
C13 N4 Cu1 121.30(13) . . ?
C17 N4 Cu1 119.00(12) . . ?
N2 C1 C2 122.94(17) . . ?
N2 C1 H1 118.5 . . ?
C2 C1 H1 118.5 . . ?
C3 C2 C1 119.24(18) . . ?
C3 C2 H2 120.4 . . ?
C1 C2 H2 120.4 . . ?
C2 C3 C4 119.71(17) . . ?
C2 C3 H3 120.1 . . ?
C4 C3 H3 120.1 . . ?
C3 C4 C12 117.07(17) . . ?
C3 C4 C5 124.32(17) . . ?
C12 C4 C5 118.57(18) . . ?
C6 C5 C4 121.63(18) . . ?
C6 C5 H5 119.2 . . ?
C4 C5 H5 119.2 . . ?
C5 C6 C7 120.93(18) . . ?
C5 C6 H6 119.5 . . ?
C7 C6 H6 119.5 . . ?
C8 C7 C11 117.58(17) . . ?
C8 C7 C6 123.68(18) . . ?
C11 C7 C6 118.72(18) . . ?
C9 C8 C7 119.61(17) . . ?
C9 C8 H8 120.2 . . ?
C7 C8 H8 120.2 . . ?
C8 C9 C10 119.01(18) . . ?
C8 C9 H9 120.5 . . ?
C10 C9 H9 120.5 . . ?
N1 C10 C9 122.70(17) . . ?
N1 C10 H10 118.6 . . ?
C9 C10 H10 118.6 . . ?
N1 C11 C7 122.71(17) . . ?
N1 C11 C12 116.80(15) . . ?
C7 C11 C12 120.38(16) . . ?
N2 C12 C4 123.15(17) . . ?
N2 C12 C11 117.06(15) . . ?
C4 C12 C11 119.68(17) . . ?
N4 C13 C14 123.38(18) . . ?
N4 C13 H13 118.3 . . ?
C14 C13 H13 118.3 . . ?
C15 C14 C13 118.44(19) . . ?
C15 C14 H14 120.8 . . ?
C13 C14 H14 120.8 . . ?
C14 C15 C16 118.85(18) . . ?
C14 C15 H15 120.6 . . ?
C16 C15 H15 120.6 . . ?
C15 C16 C17 119.43(19) . . ?
C15 C16 H16 120.3 . . ?
C17 C16 H16 120.3 . . ?
N4 C17 C16 121.83(18) . . ?
N4 C17 C18 115.73(16) . . ?
C16 C17 C18 122.43(17) . . ?
C17 C18 C19 113.53(16) . . ?
C17 C18 H18A 108.9 . . ?
C19 C18 H18A 108.9 . . ?
C17 C18 H18B 108.9 . . ?
C19 C18 H18B 108.9 . . ?
H18A C18 H18B 107.7 . . ?
N3 C19 C18 112.93(15) . . ?
N3 C19 H19A 109.0 . . ?
C18 C19 H19A 109.0 . . ?
N3 C19 H19B 109.0 . . ?
C18 C19 H19B 109.0 . . ?
H19A C19 H19B 107.8 . . ?
N3 C20 C21 126.95(17) . . ?
N3 C20 H20 116.5 . . ?
C21 C20 H20 116.5 . . ?
C22 C21 C26 119.85(18) . . ?
C22 C21 C20 116.96(17) . . ?
C26 C21 C20 123.08(17) . . ?
C23 C22 C21 121.96(19) . . ?
C23 C22 H22 119.0 . . ?
C21 C22 H22 119.0 . . ?
C22 C23 C24 118.50(18) . . ?
C22 C23 H23 120.7 . . ?
C24 C23 H23 120.7 . . ?
C25 C24 C23 121.01(19) . . ?
C25 C24 H24 119.5 . . ?
C23 C24 H24 119.5 . . ?
C24 C25 C26 121.66(18) . . ?
C24 C25 H25 119.2 . . ?
C26 C25 H25 119.2 . . ?
O1 C26 C25 119.42(17) . . ?
O1 C26 C21 123.61(17) . . ?
C25 C26 C21 116.98(17) . . ?

loop_
_geom_bond_atom_site_label_1
_geom_bond_atom_site_label_2
_geom_bond_distance
_geom_bond_site_symmetry_2
_geom_bond_publ_flag
Cu1 O1 1.9481(13) . ?
Cu1 N3 1.9634(15) . ?
Cu1 N1 2.0130(16) . ?
Cu1 N2 2.1335(15) . ?
Cu1 N4 2.1750(15) . ?
Cl1 O2 1.4183(19) . ?
Cl1 O5 1.431(2) . ?
Cl1 O4 1.4424(16) . ?
Cl1 O3 1.4428(18) . ?
O1 C26 1.311(2) . ?
N1 C10 1.330(2) . ?
N1 C11 1.359(2) . ?
N2 C1 1.331(2) . ?
N2 C12 1.357(2) . ?
N3 C20 1.282(2) . ?
N3 C19 1.487(2) . ?
N4 C13 1.335(2) . ?
N4 C17 1.348(2) . ?
C1 C2 1.404(3) . ?
C1 H1 0.9500 . ?
C2 C3 1.372(3) . ?
C2 H2 0.9500 . ?
C3 C4 1.404(3) . ?
C3 H3 0.9500 . ?
C4 C12 1.416(3) . ?
C4 C5 1.435(3) . ?
C5 C6 1.348(3) . ?
C5 H5 0.9500 . ?
C6 C7 1.443(3) . ?
C6 H6 0.9500 . ?
C7 C8 1.400(3) . ?
C7 C11 1.404(3) . ?
C8 C9 1.379(3) . ?
C8 H8 0.9500 . ?
C9 C10 1.400(3) . ?
C9 H9 0.9500 . ?
C10 H10 0.9500 . ?
C11 C12 1.431(3) . ?
C13 C14 1.386(3) . ?
C13 H13 0.9500 . ?
C14 C15 1.378(3) . ?
C14 H14 0.9500 . ?
C15 C16 1.386(3) . ?
C15 H15 0.9500 . ?
C16 C17 1.386(3) . ?
C16 H16 0.9500 . ?
C17 C18 1.503(3) . ?
C18 C19 1.524(3) . ?
C18 H18A 0.9900 . ?
C18 H18B 0.9900 . ?
C19 H19A 0.9900 . ?
C19 H19B 0.9900 . ?
C20 C21 1.446(3) . ?
C20 H20 0.9500 . ?
C21 C22 1.405(3) . ?
C21 C26 1.417(3) . ?
C22 C23 1.374(3) . ?
C22 H22 0.9500 . ?
C23 C24 1.395(3) . ?
C23 H23 0.9500 . ?
C24 C25 1.376(3) . ?
C24 H24 0.9500 . ?
C25 C26 1.416(3) . ?
C25 H25 0.9500 . ?

loop_
_geom_torsion_atom_site_label_1
_geom_torsion_atom_site_label_2
_geom_torsion_atom_site_label_3
_geom_torsion_atom_site_label_4
_geom_torsion
_geom_torsion_site_symmetry_1
_geom_torsion_site_symmetry_2
_geom_torsion_site_symmetry_3
_geom_torsion_site_symmetry_4
_geom_torsion_publ_flag
C12 N2 C1 C2 1.6(3) . . . . ?
Cu1 N2 C1 C2 -178.16(13) . . . . ?
N2 C1 C2 C3 -1.5(3) . . . . ?
C1 C2 C3 C4 0.7(3) . . . . ?
C2 C3 C4 C12 -0.1(3) . . . . ?
C2 C3 C4 C5 -177.87(17) . . . . ?
C3 C4 C5 C6 174.96(18) . . . . ?
C12 C4 C5 C6 -2.8(3) . . . . ?
C4 C5 C6 C7 1.1(3) . . . . ?
C5 C6 C7 C8 -176.51(18) . . . . ?
C5 C6 C7 C11 1.6(3) . . . . ?
C11 C7 C8 C9 -0.1(3) . . . . ?
C6 C7 C8 C9 178.00(17) . . . . ?
C7 C8 C9 C10 0.2(3) . . . . ?
C11 N1 C10 C9 -0.6(3) . . . . ?
Cu1 N1 C10 C9 179.68(14) . . . . ?
C8 C9 C10 N1 0.1(3) . . . . ?
C10 N1 C11 C7 0.8(3) . . . . ?
Cu1 N1 C11 C7 -179.51(13) . . . . ?
C10 N1 C11 C12 -175.52(16) . . . . ?
Cu1 N1 C11 C12 4.2(2) . . . . ?
C8 C7 C11 N1 -0.4(3) . . . . ?
C6 C7 C11 N1 -178.60(16) . . . . ?
C8 C7 C11 C12 175.74(16) . . . . ?
C6 C7 C11 C12 -2.5(3) . . . . ?
C1 N2 C12 C4 -0.9(3) . . . . ?
Cu1 N2 C12 C4 178.90(14) . . . . ?
C1 N2 C12 C11 175.44(16) . . . . ?
Cu1 N2 C12 C11 -4.79(19) . . . . ?
C3 C4 C12 N2 0.1(3) . . . . ?
C5 C4 C12 N2 178.07(16) . . . . ?
C3 C4 C12 C11 -176.07(16) . . . . ?
C5 C4 C12 C11 1.9(3) . . . . ?
N1 C11 C12 N2 0.7(2) . . . . ?
C7 C11 C12 N2 -175.70(16) . . . . ?
N1 C11 C12 C4 177.10(15) . . . . ?
C7 C11 C12 C4 0.7(3) . . . . ?
C17 N4 C13 C14 -0.5(3) . . . . ?
Cu1 N4 C13 C14 164.66(14) . . . . ?
N4 C13 C14 C15 -0.6(3) . . . . ?
C13 C14 C15 C16 0.9(3) . . . . ?
C14 C15 C16 C17 -0.2(3) . . . . ?
C13 N4 C17 C16 1.3(3) . . . . ?
Cu1 N4 C17 C16 -164.24(14) . . . . ?
C13 N4 C17 C18 -179.46(16) . . . . ?
Cu1 N4 C17 C18 15.0(2) . . . . ?
C15 C16 C17 N4 -1.0(3) . . . . ?
C15 C16 C17 C18 179.85(17) . . . . ?
N4 C17 C18 C19 -69.9(2) . . . . ?
C16 C17 C18 C19 109.3(2) . . . . ?
C20 N3 C19 C18 -161.20(16) . . . . ?
Cu1 N3 C19 C18 14.8(2) . . . . ?
C17 C18 C19 N3 53.4(2) . . . . ?
C19 N3 C20 C21 174.34(17) . . . . ?
Cu1 N3 C20 C21 -1.5(3) . . . . ?
N3 C20 C21 C22 170.93(18) . . . . ?
N3 C20 C21 C26 -13.0(3) . . . . ?
C26 C21 C22 C23 0.6(3) . . . . ?
C20 C21 C22 C23 176.81(18) . . . . ?
C21 C22 C23 C24 -1.8(3) . . . . ?
C22 C23 C24 C25 0.8(3) . . . . ?
C23 C24 C25 C26 1.4(3) . . . . ?
Cu1 O1 C26 C25 -165.05(13) . . . . ?
Cu1 O1 C26 C21 14.8(2) . . . . ?
C24 C25 C26 O1 177.35(17) . . . . ?
C24 C25 C26 C21 -2.5(3) . . . . ?
C22 C21 C26 O1 -178.35(17) . . . . ?
C20 C21 C26 O1 5.7(3) . . . . ?
C22 C21 C26 C25 1.5(3) . . . . ?
C20 C21 C26 C25 -174.47(16) . . . . ?
